data_2014145
loop_
_publ_author_name
'Y\"uksektepe, \,Ci\^gdem'
'Sara\,co\^glu, Hanife'
'Koca, Murat'
'\,Cukurovali, Alaaddin'
'\,Cal\?i\;skan, Nezihe'

_publ_section_title
;
 (Benzofuran-2-yl)(3-methyl-3-phenylcyclobutyl)methanone
;
_journal_issue 7
_journal_name_full 'Acta Crystallographica Section C'
_journal_page_first o509
_journal_page_last o510
_journal_paper_doi 10.1107/S0108270104012302
_journal_volume 60
_journal_year 2004
_chemical_formula_iupac 'C20 H18 O2'
_chemical_formula_moiety 'C20 H18 O2'
_chemical_formula_sum 'C20 H18 O2'
_chemical_formula_weight 290.34
_chemical_name_systematic
;
(Benzofuran-2-yl)(3-methyl-3-phenylcyclobutyl)methanone
;
_space_group_IT_number 14
_symmetry_cell_setting monoclinic
_symmetry_space_group_name_Hall '-P 2yn'
_symmetry_space_group_name_H-M 'P 1 21/n 1'
_atom_sites_solution_hydrogens geom
_atom_sites_solution_primary direct
_atom_sites_solution_secondary difmap
_audit_creation_method SHELXL97
_cell_angle_alpha 90.00
_cell_angle_beta 92.600(10)
_cell_angle_gamma 90.00
_cell_formula_units_Z 4
_cell_length_a 6.1497(7)
_cell_length_b 14.6894(19)
_cell_length_c 16.922(2)
_cell_measurement_reflns_used 5297
_cell_measurement_temperature 293(2)
_cell_measurement_theta_max 26.79
_cell_measurement_theta_min 1.84
_cell_volume 1527.1(3)
_computing_cell_refinement X-AREA
_computing_data_collection 'X-AREA (Stoe & Cie, 2002)'
_computing_data_reduction 'X-RED32 (Stoe & Cie, 2002)'
_computing_molecular_graphics 'ORTEPIII (Farrugia, 1997)'
_computing_publication_material 'WinGX (Farrugia, 1999)'
_computing_structure_refinement 'SHELXL97 (Sheldrick, 1997)'
_computing_structure_solution 'SHELXS86 (Sheldrick, 1990)'
_diffrn_ambient_temperature 293(2)
_diffrn_detector_area_resol_mean 6.67
_diffrn_measured_fraction_theta_full 0.999
_diffrn_measured_fraction_theta_max 0.999
_diffrn_measurement_device_type 'Stoe IPDS 2'
_diffrn_measurement_method \f
_diffrn_radiation_monochromator graphite
_diffrn_radiation_source 'fine-focus sealed tube'
_diffrn_radiation_type MoK\a
_diffrn_radiation_wavelength 0.71073
_diffrn_reflns_av_R_equivalents 0.1170
_diffrn_reflns_av_sigmaI/netI 0.0845
_diffrn_reflns_limit_h_max 7
_diffrn_reflns_limit_h_min -7
_diffrn_reflns_limit_k_max 17
_diffrn_reflns_limit_k_min -17
_diffrn_reflns_limit_l_max 20
_diffrn_reflns_limit_l_min -20
_diffrn_reflns_number 11652
_diffrn_reflns_theta_full 25.00
_diffrn_reflns_theta_max 25.00
_diffrn_reflns_theta_min 1.84
_diffrn_standards_decay_% 0
_diffrn_standards_interval_count 0
_diffrn_standards_number 0
_exptl_absorpt_coefficient_mu 0.080
_exptl_absorpt_correction_type none
_exptl_crystal_colour colourless
_exptl_crystal_density_diffrn 1.263
_exptl_crystal_density_meas ?
_exptl_crystal_density_method 'not measured'
_exptl_crystal_description rod
_exptl_crystal_F_000 616
_exptl_crystal_size_max 0.500
_exptl_crystal_size_mid 0.253
_exptl_crystal_size_min 0.110
_refine_diff_density_max 0.128
_refine_diff_density_min -0.158
_refine_ls_extinction_method none
_refine_ls_goodness_of_fit_ref 0.828
_refine_ls_hydrogen_treatment constr
_refine_ls_matrix_type full
_refine_ls_number_parameters 200
_refine_ls_number_reflns 2685
_refine_ls_number_restraints 0
_refine_ls_restrained_S_all 0.828
_refine_ls_R_factor_all 0.0724
_refine_ls_R_factor_gt 0.0412
_refine_ls_shift/su_max 0.000
_refine_ls_shift/su_mean 0.000
_refine_ls_structure_factor_coef Fsqd
_refine_ls_weighting_details 'calc w = 1/[\s^2^(Fo^2^)+(0.0453P)^2^] where P=(Fo^2^+2Fc^2^)/3'
_refine_ls_weighting_scheme calc
_refine_ls_wR_factor_gt 0.0908
_refine_ls_wR_factor_ref 0.0983
_reflns_number_gt 1602
_reflns_number_total 2685
_reflns_threshold_expression I>2\s(I)
_cod_data_source_file fr1482.cif
_cod_data_source_block I
_cod_depositor_comments
;
The following automatic conversions were performed:

'_exptl_crystal_density_meas' value 'not measured' was changed to '?'
- the value is perceived as not measured.

Automatic conversion script
Id: cif_fix_values 3008 2015-01-20 13:52:24Z robertas 
;
_cod_original_sg_symbol_H-M 'P 21/n'
_cod_database_code 2014145
_cod_database_fobs_code 2014145

loop_
_symmetry_equiv_pos_as_xyz
'x, y, z'
'-x+1/2, y+1/2, -z+1/2'
'-x, -y, -z'
'x-1/2, -y-1/2, z-1/2'

loop_
_atom_site_label
_atom_site_fract_x
_atom_site_fract_y
_atom_site_fract_z
_atom_site_U_iso_or_equiv
_atom_site_adp_type
_atom_site_calc_flag
_atom_site_refinement_flags
_atom_site_occupancy
_atom_site_disorder_assembly
_atom_site_disorder_group
_atom_site_type_symbol
O1 1.14325(19) 0.24820(8) 0.50310(7) 0.0453(3) Uani d . 1 . . O
O2 0.8586(2) 0.44383(10) 0.56316(8) 0.0604(4) Uani d . 1 . . O
C1 0.7713(3) 0.34439(12) 0.45466(11) 0.0411(4) Uani d . 1 . . C
H1 0.7294 0.2807 0.4621 0.049 Uiso calc R 1 . . H
C2 0.5732(3) 0.39917(14) 0.42493(11) 0.0455(5) Uani d . 1 . . C
H2A 0.5822 0.4635 0.4375 0.055 Uiso calc R 1 . . H
H2B 0.4354 0.3737 0.4399 0.055 Uiso calc R 1 . . H
C3 0.6323(3) 0.37619(12) 0.33906(10) 0.0389(4) Uani d . 1 . . C
C4 0.8655(3) 0.35623(13) 0.37205(10) 0.0429(5) Uani d . 1 . . C
H4A 0.9645 0.4073 0.3684 0.051 Uiso calc R 1 . . H
H4B 0.9283 0.3011 0.3512 0.051 Uiso calc R 1 . . H
C5 1.0984(3) 0.32396(12) 0.54943(10) 0.0402(5) Uani d . 1 . . C
C6 1.2504(3) 0.33428(12) 0.60813(11) 0.0447(5) Uani d . 1 . . C
H6 1.2542 0.3798 0.6464 0.054 Uiso calc R 1 . . H
C7 1.4058(3) 0.26243(13) 0.60122(11) 0.0429(5) Uani d . 1 . . C
C8 1.6002(3) 0.23670(14) 0.64054(12) 0.0534(5) Uani d . 1 . . C
H8 1.6544 0.2692 0.6843 0.064 Uiso calc R 1 . . H
C9 1.7101(3) 0.16238(14) 0.61349(13) 0.0565(6) Uani d . 1 . . C
H9 1.8398 0.1444 0.6394 0.068 Uiso calc R 1 . . H
C10 1.6306(3) 0.11371(14) 0.54820(13) 0.0557(6) Uani d . 1 . . C
H10 1.7087 0.0637 0.5312 0.067 Uiso calc R 1 . . H
C11 1.4401(3) 0.13709(13) 0.50778(13) 0.0514(5) Uani d . 1 . . C
H11 1.3866 0.1042 0.4641 0.062 Uiso calc R 1 . . H
C12 1.3323(3) 0.21215(12) 0.53570(11) 0.0409(5) Uani d . 1 . . C
C13 0.9046(3) 0.37640(13) 0.52525(11) 0.0431(5) Uani d . 1 . . C
C14 0.5176(4) 0.28878(13) 0.31006(14) 0.0608(6) Uani d . 1 . . C
H14A 0.3645 0.3002 0.3019 0.091 Uiso calc R 1 . . H
H14B 0.5400 0.2417 0.3490 0.091 Uiso calc R 1 . . H
H14C 0.5765 0.2697 0.2612 0.091 Uiso calc R 1 . . H
C15 0.5987(3) 0.44929(12) 0.27737(10) 0.0396(4) Uani d . 1 . . C
C16 0.4100(3) 0.50051(13) 0.27306(12) 0.0493(5) Uani d . 1 . . C
H16 0.3054 0.4917 0.3103 0.059 Uiso calc R 1 . . H
C17 0.3746(4) 0.56472(14) 0.21401(14) 0.0612(6) Uani d . 1 . . C
H17 0.2463 0.5983 0.2117 0.073 Uiso calc R 1 . . H
C18 0.5278(5) 0.57890(15) 0.15901(15) 0.0707(7) Uani d . 1 . . C
H18 0.5044 0.6221 0.1193 0.085 Uiso calc R 1 . . H
C19 0.7172(4) 0.52849(18) 0.16311(13) 0.0724(7) Uani d . 1 . . C
H19 0.8223 0.5380 0.1262 0.087 Uiso calc R 1 . . H
C20 0.7517(3) 0.46405(15) 0.22153(12) 0.0567(5) Uani d . 1 . . C
H20 0.8795 0.4301 0.2233 0.068 Uiso calc R 1 . . H

loop_
_atom_site_aniso_label
_atom_site_aniso_U_11
_atom_site_aniso_U_22
_atom_site_aniso_U_33
_atom_site_aniso_U_12
_atom_site_aniso_U_13
_atom_site_aniso_U_23
O1 0.0512(8) 0.0414(7) 0.0429(7) -0.0010(6) -0.0042(6) -0.0052(6)
O2 0.0709(10) 0.0553(9) 0.0549(9) 0.0100(7) 0.0028(8) -0.0135(7)
C1 0.0445(10) 0.0386(10) 0.0403(10) -0.0022(8) 0.0034(9) 0.0022(8)
C2 0.0443(11) 0.0518(12) 0.0410(11) 0.0014(9) 0.0068(9) 0.0056(9)
C3 0.0438(10) 0.0375(9) 0.0355(10) -0.0017(8) 0.0020(9) -0.0003(8)
C4 0.0472(10) 0.0419(10) 0.0400(11) 0.0026(9) 0.0055(9) -0.0022(8)
C5 0.0480(11) 0.0362(10) 0.0366(10) -0.0020(9) 0.0036(9) -0.0036(8)
C6 0.0568(12) 0.0399(10) 0.0371(11) -0.0024(9) -0.0016(9) -0.0024(8)
C7 0.0502(11) 0.0395(10) 0.0387(10) -0.0055(9) -0.0007(9) 0.0037(8)
C8 0.0627(13) 0.0497(12) 0.0468(12) -0.0042(11) -0.0089(11) 0.0023(10)
C9 0.0587(12) 0.0519(12) 0.0579(14) 0.0052(11) -0.0076(11) 0.0119(11)
C10 0.0661(14) 0.0402(11) 0.0609(14) 0.0067(10) 0.0019(12) 0.0046(10)
C11 0.0618(13) 0.0406(11) 0.0514(12) -0.0009(10) -0.0031(11) -0.0025(9)
C12 0.0462(11) 0.0352(10) 0.0408(11) -0.0049(8) -0.0023(9) 0.0016(8)
C13 0.0515(11) 0.0406(10) 0.0379(10) -0.0040(9) 0.0082(9) 0.0030(9)
C14 0.0726(14) 0.0442(12) 0.0640(14) -0.0102(10) -0.0148(12) 0.0035(10)
C15 0.0460(11) 0.0383(10) 0.0346(10) -0.0026(8) 0.0004(9) -0.0028(8)
C16 0.0527(11) 0.0474(11) 0.0475(12) 0.0030(10) -0.0004(10) -0.0023(9)
C17 0.0733(15) 0.0458(12) 0.0627(15) 0.0086(11) -0.0172(13) -0.0032(11)
C18 0.0996(19) 0.0518(13) 0.0593(15) -0.0098(14) -0.0133(15) 0.0162(12)
C19 0.0839(17) 0.0785(17) 0.0560(14) -0.0071(15) 0.0161(13) 0.0220(13)
C20 0.0611(13) 0.0592(13) 0.0507(12) 0.0050(11) 0.0109(11) 0.0086(10)

loop_
_atom_type_symbol
_atom_type_description
_atom_type_scat_dispersion_real
_atom_type_scat_dispersion_imag
_atom_type_scat_source
C C 0.0033 0.0016 'International Tables Vol C Tables 4.2.6.8 and 6.1.1.4'
H H 0.0000 0.0000 'International Tables Vol C Tables 4.2.6.8 and 6.1.1.4'
O O 0.0106 0.0060 'International Tables Vol C Tables 4.2.6.8 and 6.1.1.4'

loop_
_geom_angle_atom_site_label_1
_geom_angle_atom_site_label_2
_geom_angle_atom_site_label_3
_geom_angle
_geom_angle_publ_flag
C12 O1 C5 105.52(13) ?
C13 C1 C2 119.90(16) yes
C13 C1 C4 118.23(15) yes
C2 C1 C4 88.21(13) ?
C13 C1 H1 109.6 ?
C2 C1 H1 109.6 ?
C4 C1 H1 109.6 ?
C1 C2 C3 88.67(14) ?
C1 C2 H2A 113.9 ?
C3 C2 H2A 113.9 ?
C1 C2 H2B 113.9 ?
C3 C2 H2B 113.9 ?
H2A C2 H2B 111.1 ?
C15 C3 C14 109.18(14) yes
C15 C3 C4 118.83(16) ?
C14 C3 C4 111.27(15) ?
C15 C3 C2 117.64(15) ?
C14 C3 C2 110.97(16) yes
C4 C3 C2 87.45(13) ?
C3 C4 C1 88.19(13) ?
C3 C4 H4A 114.0 ?
C1 C4 H4A 114.0 ?
C3 C4 H4B 114.0 ?
C1 C4 H4B 114.0 ?
H4A C4 H4B 111.2 ?
C6 C5 O1 110.92(15) yes
C6 C5 C13 132.83(17) yes
O1 C5 C13 116.25(14) yes
C5 C6 C7 107.55(16) ?
C5 C6 H6 126.2 ?
C7 C6 H6 126.2 ?
C12 C7 C8 118.50(18) ?
C12 C7 C6 105.24(15) ?
C8 C7 C6 136.21(18) ?
C9 C8 C7 118.76(18) ?
C9 C8 H8 120.6 ?
C7 C8 H8 120.6 ?
C8 C9 C10 120.94(19) ?
C8 C9 H9 119.5 ?
C10 C9 H9 119.5 ?
C11 C10 C9 122.0(2) ?
C11 C10 H10 119.0 ?
C9 C10 H10 119.0 ?
C10 C11 C12 116.17(19) ?
C10 C11 H11 121.9 ?
C12 C11 H11 121.9 ?
O1 C12 C11 125.61(16) ?
O1 C12 C7 110.77(16) ?
C11 C12 C7 123.62(17) ?
O2 C13 C5 119.06(16) yes
O2 C13 C1 122.99(17) yes
C5 C13 C1 117.95(16) yes
C3 C14 H14A 109.5 ?
C3 C14 H14B 109.5 ?
H14A C14 H14B 109.5 ?
C3 C14 H14C 109.5 ?
H14A C14 H14C 109.5 ?
H14B C14 H14C 109.5 ?
C20 C15 C16 118.35(18) ?
C20 C15 C3 120.71(17) ?
C16 C15 C3 120.88(18) ?
C15 C16 C17 120.9(2) ?
C15 C16 H16 119.6 ?
C17 C16 H16 119.6 ?
C18 C17 C16 120.2(2) ?
C18 C17 H17 119.9 ?
C16 C17 H17 119.9 ?
C17 C18 C19 119.3(2) ?
C17 C18 H18 120.4 ?
C19 C18 H18 120.4 ?
C20 C19 C18 120.5(2) ?
C20 C19 H19 119.8 ?
C18 C19 H19 119.8 ?
C19 C20 C15 120.8(2) ?
C19 C20 H20 119.6 ?
C15 C20 H20 119.6 ?

loop_
_geom_bond_atom_site_label_1
_geom_bond_atom_site_label_2
_geom_bond_site_symmetry_2
_geom_bond_distance
_geom_bond_publ_flag
O1 C12 . 1.371(2) ?
O1 C5 . 1.396(2) yes
O2 C13 . 1.220(2) yes
C1 C13 . 1.494(2) yes
C1 C2 . 1.526(2) ?
C1 C4 . 1.547(3) ?
C1 H1 . 0.9800 ?
C2 C3 . 1.551(3) ?
C2 H2A . 0.9700 ?
C2 H2B . 0.9700 ?
C3 C15 . 1.505(2) yes
C3 C14 . 1.535(2) yes
C3 C4 . 1.543(2) ?
C4 H4A . 0.9700 ?
C4 H4B . 0.9700 ?
C5 C6 . 1.341(2) yes
C5 C13 . 1.462(3) yes
C6 C7 . 1.432(3) ?
C6 H6 . 0.9300 ?
C7 C12 . 1.390(3) ?
C7 C8 . 1.394(2) ?
C8 C9 . 1.374(3) ?
C8 H8 . 0.9300 ?
C9 C10 . 1.386(3) ?
C9 H9 . 0.9300 ?
C10 C11 . 1.374(3) ?
C10 H10 . 0.9300 ?
C11 C12 . 1.381(3) ?
C11 H11 . 0.9300 ?
C14 H14A . 0.9600 ?
C14 H14B . 0.9600 ?
C14 H14C . 0.9600 ?
C15 C20 . 1.380(3) ?
C15 C16 . 1.382(3) ?
C16 C17 . 1.384(3) ?
C16 H16 . 0.9300 ?
C17 C18 . 1.370(3) ?
C17 H17 . 0.9300 ?
C18 C19 . 1.379(3) ?
C18 H18 . 0.9300 ?
C19 C20 . 1.378(3) ?
C19 H19 . 0.9300 ?
C20 H20 . 0.9300 ?

loop_
_geom_hbond_atom_site_label_D
_geom_hbond_atom_site_label_H
_geom_hbond_atom_site_label_A
_geom_hbond_site_symmetry_A
_geom_hbond_distance_DH
_geom_hbond_distance_HA
_geom_hbond_distance_DA
_geom_hbond_angle_DHA
C16 H16 O2 3_666 0.93 2.59 3.390(2) 145

loop_
_geom_torsion_atom_site_label_1
_geom_torsion_atom_site_label_2
_geom_torsion_atom_site_label_3
_geom_torsion_atom_site_label_4
_geom_torsion
C13 C1 C2 C3 142.35(17)
C4 C1 C2 C3 20.48(13)
C1 C2 C3 C15 -141.99(16)
C1 C2 C3 C14 91.29(16)
C1 C2 C3 C4 -20.54(13)
C15 C3 C4 C1 140.63(16)
C14 C3 C4 C1 -91.28(18)
C2 C3 C4 C1 20.26(13)
C13 C1 C4 C3 -143.91(16)
C2 C1 C4 C3 -20.59(13)
C12 O1 C5 C6 -0.42(19)
C12 O1 C5 C13 178.52(15)
O1 C5 C6 C7 0.2(2)
C13 C5 C6 C7 -178.55(19)
C5 C6 C7 C12 0.2(2)
C5 C6 C7 C8 177.4(2)
C12 C7 C8 C9 -0.6(3)
C6 C7 C8 C9 -177.6(2)
C7 C8 C9 C10 0.2(3)
C8 C9 C10 C11 0.0(3)
C9 C10 C11 C12 0.3(3)
C5 O1 C12 C11 -178.59(19)
C5 O1 C12 C7 0.5(2)
C10 C11 C12 O1 178.34(18)
C10 C11 C12 C7 -0.7(3)
C8 C7 C12 O1 -178.29(16)
C6 C7 C12 O1 -0.4(2)
C8 C7 C12 C11 0.8(3)
C6 C7 C12 C11 178.70(18)
C6 C5 C13 O2 -0.7(3)
O1 C5 C13 O2 -179.31(17)
C6 C5 C13 C1 179.4(2)
O1 C5 C13 C1 0.7(2)
C2 C1 C13 O2 2.7(3)
C4 C1 C13 O2 108.2(2)
C2 C1 C13 C5 -177.30(17)
C4 C1 C13 C5 -71.8(2)
C14 C3 C15 C20 -94.4(2)
C4 C3 C15 C20 34.7(2)
C2 C3 C15 C20 138.01(18)
C14 C3 C15 C16 82.7(2)
C4 C3 C15 C16 -148.23(17)
C2 C3 C15 C16 -44.9(2)
C20 C15 C16 C17 0.3(3)
C3 C15 C16 C17 -176.87(16)
C15 C16 C17 C18 -0.5(3)
C16 C17 C18 C19 0.1(3)
C17 C18 C19 C20 0.4(4)
C18 C19 C20 C15 -0.6(3)
C16 C15 C20 C19 0.2(3)
C3 C15 C20 C19 177.40(19)

loop_
_cod_related_entry_id
_cod_related_entry_database
_cod_related_entry_code
1 ChemSpider 1077580
